data_7021174
loop_
_publ_author_name
'Wu, Jianguo'
'Dai, Wei'
'Farnaby, Joy H.'
'Hazari, Nilay'
'Le Roy, Jennifer J.'
'Mereacre, Valeriu'
'Murugesu, Muralee'
'Powell, Annie K.'
'Takase, Michael K.'

_publ_section_title
;
 Synthesis and catalytic activity of iron complexes with bidentate NHC
 ligands.
;
_journal_issue 20
_journal_name_full 'Dalton transactions (Cambridge, England : 2003)'
_journal_page_first 7404
_journal_page_last 7413
_journal_paper_doi 10.1039/c3dt32551b
_journal_volume 42
_journal_year 2013
_chemical_formula_sum 'C65 H74 Br4 Fe2 N10'
_chemical_formula_weight 1426.68
_chemical_name_systematic
;
?
;
_space_group_IT_number 14
_symmetry_cell_setting monoclinic
_symmetry_space_group_name_Hall '-P 2ybc'
_symmetry_space_group_name_H-M 'P 1 21/c 1'
_atom_sites_solution_hydrogens geom
_atom_sites_solution_primary direct
_atom_sites_solution_secondary difmap
_audit_creation_method SHELXL-97
_cell_angle_alpha 90.00
_cell_angle_beta 101.188(15)
_cell_angle_gamma 90.00
_cell_formula_units_Z 4
_cell_length_a 9.434(4)
_cell_length_b 30.1020(7)
_cell_length_c 23.0220(16)
_cell_measurement_reflns_used 82543
_cell_measurement_temperature 150(2)
_cell_measurement_theta_max 26.4
_cell_measurement_theta_min 3.0
_cell_volume 6414(3)
_computing_cell_refinement 'CrystalClear-SM Expert 2.0 r12 (Rigaku, 2011)'
_computing_data_collection 'CrystalClear-SM Expert 2.0 r12 (Rigaku, 2011)'
_computing_data_reduction 'CrystalClear-SM Expert 2.0 r12 (Rigaku, 2011)'
_computing_molecular_graphics 'ORTEP-3 (Farrugia, 1997)'
_computing_publication_material 'SHELXL-97 (Sheldrick, 2008)'
_computing_structure_refinement 'SHELXL-97 (Sheldrick, 2008)'
_computing_structure_solution 'SHELXS-97 (Sheldrick, 2008)'
_diffrn_ambient_temperature 150(2)
_diffrn_detector_area_resol_mean 10
_diffrn_measured_fraction_theta_full 0.997
_diffrn_measured_fraction_theta_max 0.997
_diffrn_measurement_device_type 'Rigaku R-AXIS RAPID imaging plate'
_diffrn_measurement_method \w
_diffrn_radiation_monochromator graphite
_diffrn_radiation_source 'fine-focus sealed tube'
_diffrn_radiation_type MoK\a
_diffrn_radiation_wavelength 0.71075
_diffrn_reflns_av_R_equivalents 0.0657
_diffrn_reflns_av_unetI/netI 0.0351
_diffrn_reflns_limit_h_max 11
_diffrn_reflns_limit_h_min -11
_diffrn_reflns_limit_k_max 37
_diffrn_reflns_limit_k_min -37
_diffrn_reflns_limit_l_max 28
_diffrn_reflns_limit_l_min -28
_diffrn_reflns_number 130163
_diffrn_reflns_theta_full 26.37
_diffrn_reflns_theta_max 26.37
_diffrn_reflns_theta_min 2.99
_exptl_absorpt_coefficient_mu 2.992
_exptl_absorpt_correction_T_max 0.7541
_exptl_absorpt_correction_T_min 0.5217
_exptl_absorpt_correction_type multi-scan
_exptl_absorpt_process_details 'Jacobson, R. (1998) Private Communication'
_exptl_crystal_colour Colorless
_exptl_crystal_density_diffrn 1.478
_exptl_crystal_density_method 'not measured'
_exptl_crystal_description Block
_exptl_crystal_F_000 2904
_exptl_crystal_size_max 0.25
_exptl_crystal_size_mid 0.20
_exptl_crystal_size_min 0.10
_refine_diff_density_max 0.807
_refine_diff_density_min -0.679
_refine_diff_density_rms 0.082
_refine_ls_extinction_method none
_refine_ls_goodness_of_fit_ref 1.071
_refine_ls_hydrogen_treatment constr
_refine_ls_matrix_type full
_refine_ls_number_parameters 798
_refine_ls_number_reflns 13093
_refine_ls_number_restraints 249
_refine_ls_restrained_S_all 1.063
_refine_ls_R_factor_all 0.0688
_refine_ls_R_factor_gt 0.0429
_refine_ls_shift/su_max 0.001
_refine_ls_shift/su_mean 0.000
_refine_ls_structure_factor_coef Fsqd
_refine_ls_weighting_details 'calc w=1/[\s^2^(Fo^2^)+(0.0385P)^2^+7.9132P] where P=(Fo^2^+2Fc^2^)/3'
_refine_ls_weighting_scheme calc
_refine_ls_wR_factor_gt 0.0904
_refine_ls_wR_factor_ref 0.1015
_reflns_number_gt 9546
_reflns_number_total 13093
_reflns_threshold_expression >2sigma(I)
_cod_data_source_file c3dt32551b.txt
_cod_data_source_block '_Compound_{BnN(CH2CH2CH2-N-methylbenzimidazole-2-ylidene)2}FeBr2'
_cod_original_sg_symbol_H-M P2(1)/c
_cod_database_code 7021174

loop_
_symmetry_equiv_pos_as_xyz
'x, y, z'
'-x, y+1/2, -z+1/2'
'-x, -y, -z'
'x, -y-1/2, z-1/2'

loop_
_atom_site_label
_atom_site_type_symbol
_atom_site_fract_x
_atom_site_fract_y
_atom_site_fract_z
_atom_site_U_iso_or_equiv
_atom_site_adp_type
_atom_site_occupancy
_atom_site_symmetry_multiplicity
_atom_site_calc_flag
_atom_site_refinement_flags
_atom_site_disorder_assembly
_atom_site_disorder_group
Fe1 Fe 0.74020(5) 0.029727(16) 0.22120(2) 0.03014(12) Uani 1 1 d . . .
Br1 Br 0.49304(4) 0.032862(13) 0.232398(17) 0.04149(10) Uani 1 1 d . . .
Br2 Br 0.75794(4) 0.078162(13) 0.138971(17) 0.04708(11) Uani 1 1 d . . .
C1 C 0.9023(3) 0.05224(10) 0.29177(14) 0.0282(7) Uani 1 1 d . . .
N1 N 1.0437(3) 0.05093(9) 0.28712(12) 0.0284(6) Uani 1 1 d . . .
C21 C 1.0981(4) 0.02974(12) 0.23890(15) 0.0361(8) Uani 1 1 d . . .
H21A H 1.0909 -0.0026 0.2423 0.054 Uiso 1 1 calc R . .
H21B H 1.1994 0.0381 0.2410 0.054 Uiso 1 1 calc R . .
H21C H 1.0407 0.0395 0.2009 0.054 Uiso 1 1 calc R . .
C2 C 1.1295(3) 0.07362(10) 0.33325(14) 0.0295(7) Uani 1 1 d . . .
C3 C 1.2782(4) 0.08179(11) 0.34569(16) 0.0351(8) Uani 1 1 d . . .
H3 H 1.3409 0.0701 0.3218 0.042 Uiso 1 1 calc R . .
C4 C 1.3285(4) 0.10779(12) 0.39447(16) 0.0393(9) Uani 1 1 d . . .
H4 H 1.4291 0.1139 0.4048 0.047 Uiso 1 1 calc R . .
C5 C 1.2367(4) 0.12537(12) 0.42912(16) 0.0401(9) Uani 1 1 d . . .
H5 H 1.2758 0.1436 0.4621 0.048 Uiso 1 1 calc R . .
C6 C 1.0891(4) 0.11691(11) 0.41664(15) 0.0361(8) Uani 1 1 d . . .
H6 H 1.0264 0.1290 0.4402 0.043 Uiso 1 1 calc R . .
C7 C 1.0373(3) 0.09011(10) 0.36843(14) 0.0280(7) Uani 1 1 d . . .
N2 N 0.8989(3) 0.07546(9) 0.34206(11) 0.0275(6) Uani 1 1 d . . .
C8 C 0.7668(3) 0.08393(11) 0.36536(15) 0.0302(7) Uani 1 1 d . . .
H8A H 0.6855 0.0678 0.3405 0.036 Uiso 1 1 calc R . .
H8B H 0.7444 0.1161 0.3618 0.036 Uiso 1 1 calc R . .
C9 C 0.7765(4) 0.07003(11) 0.42965(15) 0.0328(8) Uani 1 1 d . . .
H9A H 0.6794 0.0731 0.4396 0.039 Uiso 1 1 calc R . .
H9B H 0.8416 0.0910 0.4551 0.039 Uiso 1 1 calc R . .
C10 C 0.8303(4) 0.02292(11) 0.44524(16) 0.0344(8) Uani 1 1 d . . .
H10A H 0.9239 0.0188 0.4325 0.041 Uiso 1 1 calc R . .
H10B H 0.8478 0.0194 0.4888 0.041 Uiso 1 1 calc R . .
N3 N 0.7306(3) -0.01189(9) 0.41815(13) 0.0318(6) Uani 1 1 d . . .
C11 C 0.8093(4) -0.05438(11) 0.41769(16) 0.0362(8) Uani 1 1 d . . .
H11A H 0.7418 -0.0794 0.4191 0.043 Uiso 1 1 calc R . .
H11B H 0.8867 -0.0561 0.4534 0.043 Uiso 1 1 calc R . .
C12 C 0.8753(4) -0.05883(12) 0.36297(15) 0.0345(8) Uani 1 1 d . . .
H12A H 0.9381 -0.0854 0.3667 0.041 Uiso 1 1 calc R . .
H12B H 0.9358 -0.0325 0.3593 0.041 Uiso 1 1 calc R . .
C13 C 0.7572(4) -0.06293(12) 0.30796(15) 0.0340(8) Uani 1 1 d . . .
H13A H 0.6955 -0.0888 0.3128 0.041 Uiso 1 1 calc R . .
H13B H 0.6957 -0.0360 0.3046 0.041 Uiso 1 1 calc R . .
N4 N 0.8111(3) -0.06832(9) 0.25325(12) 0.0328(6) Uani 1 1 d . . .
C14 C 0.8728(3) -0.10739(11) 0.23749(16) 0.0349(8) Uani 1 1 d . . .
C15 C 0.9007(4) -0.14830(12) 0.26532(18) 0.0431(9) Uani 1 1 d . . .
H15 H 0.8767 -0.1542 0.3028 0.052 Uiso 1 1 calc R . .
C16 C 0.9654(4) -0.18001(13) 0.2354(2) 0.0512(11) Uani 1 1 d . . .
H16 H 0.9862 -0.2085 0.2529 0.061 Uiso 1 1 calc R . .
C17 C 1.0004(4) -0.17139(14) 0.1809(2) 0.0561(12) Uani 1 1 d . . .
H17 H 1.0455 -0.1940 0.1621 0.067 Uiso 1 1 calc R . .
C18 C 0.9719(4) -0.13103(14) 0.15317(19) 0.0526(11) Uani 1 1 d . . .
H18 H 0.9955 -0.1253 0.1156 0.063 Uiso 1 1 calc R . .
C19 C 0.9069(4) -0.09908(12) 0.18274(17) 0.0406(9) Uani 1 1 d . . .
N5 N 0.8619(3) -0.05589(10) 0.16752(13) 0.0403(7) Uani 1 1 d . . .
C29 C 0.8715(6) -0.03558(15) 0.11079(18) 0.0613(12) Uani 1 1 d . . .
H29A H 0.8279 -0.0059 0.1084 0.092 Uiso 1 1 calc R . .
H29B H 0.8198 -0.0541 0.0785 0.092 Uiso 1 1 calc R . .
H29C H 0.9732 -0.0331 0.1074 0.092 Uiso 1 1 calc R . .
C20 C 0.8048(4) -0.03643(11) 0.21106(15) 0.0333(8) Uani 1 1 d . . .
C22 C 0.6105(4) -0.01698(12) 0.44995(17) 0.0401(9) Uani 1 1 d . . .
H22A H 0.5730 0.0128 0.4573 0.048 Uiso 1 1 calc R . .
H22B H 0.6471 -0.0311 0.4888 0.048 Uiso 1 1 calc R . .
C23 C 0.4884(4) -0.04475(11) 0.41609(17) 0.0366(8) Uani 1 1 d . . .
C24 C 0.4302(4) -0.07999(12) 0.44182(17) 0.0412(9) Uani 1 1 d . . .
H24 H 0.4690 -0.0878 0.4817 0.049 Uiso 1 1 calc R . .
C25 C 0.3161(4) -0.10410(13) 0.4103(2) 0.0507(10) Uani 1 1 d . . .
H25 H 0.2755 -0.1277 0.4291 0.061 Uiso 1 1 calc R . .
C26 C 0.2607(4) -0.09430(14) 0.3521(2) 0.0520(11) Uani 1 1 d . . .
H26 H 0.1825 -0.1110 0.3305 0.062 Uiso 1 1 calc R . .
C27 C 0.3199(4) -0.06000(14) 0.3254(2) 0.0543(11) Uani 1 1 d . . .
H27 H 0.2839 -0.0535 0.2849 0.065 Uiso 1 1 calc R . .
C28 C 0.4312(4) -0.03490(13) 0.35699(19) 0.0482(10) Uani 1 1 d . . .
H28 H 0.4690 -0.0107 0.3383 0.058 Uiso 1 1 calc R . .
Fe2 Fe 0.37355(5) 0.729784(16) 0.10458(2) 0.03089(12) Uani 1 1 d . . .
Br3 Br 0.12876(4) 0.721221(14) 0.11813(2) 0.04983(12) Uani 1 1 d . . .
Br4 Br 0.41942(4) 0.692064(14) 0.017202(17) 0.04987(12) Uani 1 1 d . . .
C101 C 0.3999(4) 0.79906(11) 0.09486(15) 0.0346(8) Uani 1 1 d . . .
N101 N 0.3532(3) 0.82348(10) 0.04487(13) 0.0422(8) Uani 1 1 d . . .
C121 C 0.2842(6) 0.80551(14) -0.01221(18) 0.0655(14) Uani 1 1 d . . .
H12C H 0.3578 0.7989 -0.0357 0.098 Uiso 1 1 calc R . .
H12D H 0.2157 0.8273 -0.0332 0.098 Uiso 1 1 calc R . .
H12E H 0.2325 0.7782 -0.0062 0.098 Uiso 1 1 calc R . .
C102 C 0.3789(4) 0.86857(12) 0.05534(17) 0.0456(10) Uani 1 1 d . . .
C103 C 0.3533(5) 0.90553(14) 0.01870(19) 0.0605(12) Uani 1 1 d . . .
H103 H 0.3103 0.9029 -0.0220 0.073 Uiso 1 1 calc R . .
C104 C 0.3931(6) 0.94620(14) 0.0441(2) 0.0660(13) Uani 1 1 d . . .
H104 H 0.3773 0.9722 0.0204 0.079 Uiso 1 1 calc R . .
C105 C 0.4562(5) 0.94988(14) 0.1038(2) 0.0632(13) Uani 1 1 d . . .
H105 H 0.4815 0.9785 0.1200 0.076 Uiso 1 1 calc R . .
C106 C 0.4829(5) 0.91340(13) 0.14010(18) 0.0505(10) Uani 1 1 d . . .
H106 H 0.5262 0.9162 0.1808 0.061 Uiso 1 1 calc R . .
C107 C 0.4436(4) 0.87210(12) 0.11451(16) 0.0394(9) Uani 1 1 d . . .
C108 C 0.5152(4) 0.81823(12) 0.19879(15) 0.0356(8) Uani 1 1 d . . .
H10C H 0.6011 0.8370 0.2131 0.043 Uiso 1 1 calc R . .
H10D H 0.5465 0.7868 0.2016 0.043 Uiso 1 1 calc R . .
N102 N 0.4560(3) 0.82908(9) 0.13689(12) 0.0337(7) Uani 1 1 d . . .
C109 C 0.4054(5) 0.82553(14) 0.23797(17) 0.0504(10) Uani 1 1 d . . .
H10E H 0.3183 0.8075 0.2230 0.061 Uiso 1 1 calc R . .
H10F H 0.3762 0.8572 0.2361 0.061 Uiso 1 1 calc R . .
C110 C 0.4660(5) 0.81293(14) 0.30208(17) 0.0529(11) Uani 1 1 d . . .
H11C H 0.5553 0.8303 0.3160 0.063 Uiso 1 1 calc R . .
H11D H 0.3952 0.8216 0.3266 0.063 Uiso 1 1 calc R . .
N103 N 0.4995(3) 0.76542(10) 0.31169(13) 0.0371(7) Uani 1 1 d . . .
C111 C 0.3650(4) 0.73887(15) 0.30315(19) 0.0500(10) Uani 1 1 d . . .
H11E H 0.3030 0.7477 0.2651 0.060 Uiso 1 1 calc R . .
H11F H 0.3125 0.7464 0.3351 0.060 Uiso 1 1 calc R . .
C112 C 0.3868(4) 0.68892(14) 0.30283(18) 0.0473(10) Uani 1 1 d . . .
H11G H 0.4759 0.6817 0.3318 0.057 Uiso 1 1 calc R . .
H11H H 0.3051 0.6747 0.3170 0.057 Uiso 1 1 calc R . .
C113 C 0.3985(4) 0.66805(13) 0.24411(16) 0.0393(9) Uani 1 1 d . . .
H11I H 0.3961 0.6353 0.2483 0.047 Uiso 1 1 calc R . .
H11J H 0.3130 0.6768 0.2142 0.047 Uiso 1 1 calc R . .
N104 N 0.5297(3) 0.68033(9) 0.22210(12) 0.0317(6) Uani 1 1 d . . .
C114 C 0.6678(4) 0.66787(11) 0.25062(15) 0.0320(8) Uani 1 1 d . . .
C115 C 0.7173(4) 0.64147(11) 0.29955(16) 0.0399(9) Uani 1 1 d . . .
H115 H 0.6528 0.6280 0.3213 0.048 Uiso 1 1 calc R . .
C116 C 0.8658(4) 0.63563(12) 0.31535(17) 0.0445(10) Uani 1 1 d . . .
H116 H 0.9041 0.6180 0.3490 0.053 Uiso 1 1 calc R . .
C117 C 0.9596(4) 0.65499(12) 0.28318(18) 0.0458(10) Uani 1 1 d . . .
H117 H 1.0605 0.6502 0.2955 0.055 Uiso 1 1 calc R . .
C118 C 0.9111(4) 0.68109(12) 0.23351(16) 0.0371(8) Uani 1 1 d . . .
H118 H 0.9754 0.6940 0.2113 0.045 Uiso 1 1 calc R . .
C119 C 0.7621(3) 0.68702(11) 0.21843(15) 0.0321(8) Uani 1 1 d . . .
N105 N 0.6766(3) 0.70989(9) 0.17205(12) 0.0289(6) Uani 1 1 d . . .
C129 C 0.7343(4) 0.73505(12) 0.12790(16) 0.0367(8) Uani 1 1 d . . .
H12F H 0.6561 0.7421 0.0945 0.055 Uiso 1 1 calc R . .
H12G H 0.8080 0.7173 0.1138 0.055 Uiso 1 1 calc R . .
H12H H 0.7778 0.7627 0.1456 0.055 Uiso 1 1 calc R . .
C120 C 0.5336(3) 0.70589(11) 0.17407(15) 0.0297(7) Uani 1 1 d . . .
C122 C 0.5780(4) 0.76020(14) 0.37332(16) 0.0468(10) Uani 1 1 d . . .
H12I H 0.5766 0.7284 0.3843 0.056 Uiso 1 1 calc R . .
H12J H 0.5257 0.7769 0.3997 0.056 Uiso 1 1 calc R . .
C123 C 0.7325(4) 0.77580(12) 0.38449(15) 0.0396(9) Uani 1 1 d . . .
C124 C 0.8344(4) 0.75247(13) 0.36164(18) 0.0494(10) Uani 1 1 d . . .
H124 H 0.8045 0.7284 0.3354 0.059 Uiso 1 1 calc R . .
C125 C 0.9795(5) 0.76329(14) 0.3760(2) 0.0585(12) Uani 1 1 d . . .
H125 H 1.0484 0.7466 0.3600 0.070 Uiso 1 1 calc R . .
C126 C 1.0234(6) 0.79839(16) 0.4135(2) 0.0687(15) Uani 1 1 d . . .
H126 H 1.1231 0.8055 0.4246 0.082 Uiso 1 1 calc R . .
C127 C 0.9220(7) 0.82313(18) 0.4348(2) 0.0756(16) Uani 1 1 d . . .
H127 H 0.9519 0.8480 0.4596 0.091 Uiso 1 1 calc R . .
C128 C 0.7756(6) 0.81216(15) 0.42046(18) 0.0601(12) Uani 1 1 d . . .
H128 H 0.7062 0.8295 0.4352 0.072 Uiso 1 1 calc R . .
C7S C 0.1850(12) 0.1866(2) -0.0087(3) 0.108(3) Uani 0.892(11) 1 d PDU A 1
H7S1 H 0.0852 0.1968 -0.0218 0.162 Uiso 0.892(11) 1 calc PR A 1
H7S2 H 0.2345 0.1866 -0.0424 0.162 Uiso 0.892(11) 1 calc PR A 1
H7S3 H 0.2354 0.2066 0.0221 0.162 Uiso 0.892(11) 1 calc PR A 1
C1S C 0.1846(9) 0.1405(2) 0.0157(3) 0.0781(17) Uani 0.892(11) 1 d PDU A 1
C2S C 0.0620(8) 0.1171(3) 0.0127(3) 0.0753(17) Uani 0.892(11) 1 d PDU A 1
H2S H -0.0273 0.1304 -0.0049 0.090 Uiso 0.892(11) 1 calc PR A 1
C3S C 0.0621(8) 0.0730(3) 0.0350(3) 0.0814(18) Uani 0.892(11) 1 d PDU A 1
H3S H -0.0259 0.0569 0.0316 0.098 Uiso 0.892(11) 1 calc PR A 1
C4S C 0.1895(8) 0.0540(2) 0.0611(4) 0.0830(19) Uani 0.892(11) 1 d PDU A 1
H4S H 0.1911 0.0251 0.0778 0.100 Uiso 0.892(11) 1 calc PR A 1
C5S C 0.3164(8) 0.0773(3) 0.0631(3) 0.0856(19) Uani 0.892(11) 1 d PDU A 1
H5S H 0.4062 0.0638 0.0797 0.103 Uiso 0.892(11) 1 calc PR A 1
C6S C 0.3141(8) 0.1201(3) 0.0410(4) 0.0834(17) Uani 0.892(11) 1 d PDU A 1
H6S H 0.4023 0.1358 0.0432 0.100 Uiso 0.892(11) 1 calc PR A 1
C7T C 0.318(8) 0.1837(14) 0.004(2) 0.089(10) Uani 0.108(11) 1 d PDU A 2
H7T1 H 0.2745 0.1945 -0.0352 0.133 Uiso 0.108(11) 1 calc PR A 2
H7T2 H 0.4236 0.1826 0.0083 0.133 Uiso 0.108(11) 1 calc PR A 2
H7T3 H 0.2934 0.2038 0.0344 0.133 Uiso 0.108(11) 1 calc PR A 2
C1T C 0.263(5) 0.1383(15) 0.013(2) 0.084(5) Uani 0.108(11) 1 d PDU A 2
C2T C 0.117(5) 0.1310(18) 0.001(3) 0.082(5) Uani 0.108(11) 1 d PDU A 2
H2T H 0.0568 0.1479 -0.0292 0.098 Uiso 0.108(11) 1 calc PR A 2
C3T C 0.055(5) 0.099(2) 0.032(3) 0.084(5) Uani 0.108(11) 1 d PDU A 2
H3T H -0.0431 0.1013 0.0361 0.101 Uiso 0.108(11) 1 calc PR A 2
C4T C 0.139(6) 0.0637(19) 0.057(3) 0.084(5) Uani 0.108(11) 1 d PDU A 2
H4T H 0.1016 0.0348 0.0603 0.100 Uiso 0.108(11) 1 calc PR A 2
C5T C 0.283(6) 0.074(2) 0.077(3) 0.085(5) Uani 0.108(11) 1 d PDU A 2
H5T H 0.3393 0.0580 0.1089 0.102 Uiso 0.108(11) 1 calc PR A 2
C6T C 0.345(4) 0.109(2) 0.050(4) 0.083(5) Uani 0.108(11) 1 d PDU A 2
H6T H 0.4469 0.1120 0.0579 0.099 Uiso 0.108(11) 1 calc PR A 2

loop_
_atom_site_aniso_label
_atom_site_aniso_U_11
_atom_site_aniso_U_22
_atom_site_aniso_U_33
_atom_site_aniso_U_23
_atom_site_aniso_U_13
_atom_site_aniso_U_12
Fe1 0.0324(3) 0.0323(3) 0.0255(3) -0.0018(2) 0.0052(2) -0.00346(19)
Br1 0.0345(2) 0.0520(2) 0.0383(2) 0.00209(17) 0.00774(16) 0.00404(16)
Br2 0.0566(2) 0.0526(2) 0.0306(2) 0.00697(17) 0.00481(17) -0.00859(18)
C1 0.0353(18) 0.0253(17) 0.0246(17) 0.0015(13) 0.0073(14) -0.0019(13)
N1 0.0265(14) 0.0333(15) 0.0264(15) -0.0011(12) 0.0075(11) -0.0017(11)
C21 0.0342(19) 0.044(2) 0.032(2) -0.0071(16) 0.0102(15) -0.0011(15)
C2 0.0314(18) 0.0299(17) 0.0264(18) 0.0038(14) 0.0035(14) -0.0031(13)
C3 0.0305(18) 0.040(2) 0.036(2) 0.0043(16) 0.0093(15) -0.0009(14)
C4 0.0314(19) 0.048(2) 0.037(2) 0.0048(17) 0.0026(16) -0.0114(16)
C5 0.043(2) 0.045(2) 0.031(2) -0.0023(16) 0.0044(17) -0.0132(16)
C6 0.044(2) 0.0369(19) 0.0293(19) -0.0016(15) 0.0112(16) -0.0074(15)
C7 0.0326(17) 0.0290(17) 0.0233(17) 0.0034(13) 0.0076(14) -0.0041(13)
N2 0.0285(14) 0.0324(15) 0.0224(14) 0.0008(11) 0.0068(11) -0.0050(11)
C8 0.0280(17) 0.0315(18) 0.0322(19) 0.0005(14) 0.0086(14) -0.0001(13)
C9 0.0346(18) 0.0361(19) 0.0293(19) -0.0026(15) 0.0103(15) -0.0046(14)
C10 0.0317(18) 0.041(2) 0.0313(19) 0.0030(15) 0.0080(15) -0.0030(14)
N3 0.0304(15) 0.0323(15) 0.0364(17) 0.0022(12) 0.0155(12) -0.0002(11)
C11 0.042(2) 0.0346(19) 0.034(2) 0.0049(15) 0.0128(16) 0.0030(15)
C12 0.0323(18) 0.0377(19) 0.033(2) 0.0003(15) 0.0066(15) 0.0066(14)
C13 0.0355(19) 0.0356(19) 0.032(2) 0.0004(15) 0.0092(15) 0.0003(14)
N4 0.0333(15) 0.0331(16) 0.0316(16) -0.0040(12) 0.0052(12) -0.0014(12)
C14 0.0284(18) 0.0344(19) 0.040(2) -0.0110(16) 0.0019(15) 0.0000(14)
C15 0.040(2) 0.040(2) 0.046(2) -0.0082(17) -0.0002(17) 0.0018(16)
C16 0.049(2) 0.040(2) 0.057(3) -0.0103(19) -0.008(2) 0.0073(18)
C17 0.052(3) 0.047(3) 0.065(3) -0.024(2) 0.000(2) 0.0107(19)
C18 0.055(3) 0.057(3) 0.046(3) -0.024(2) 0.012(2) 0.000(2)
C19 0.039(2) 0.041(2) 0.040(2) -0.0136(17) 0.0015(17) -0.0011(16)
N5 0.0533(19) 0.0375(17) 0.0310(17) -0.0085(13) 0.0103(14) -0.0044(14)
C29 0.096(4) 0.055(3) 0.040(3) -0.006(2) 0.029(2) 0.002(2)
C20 0.0324(18) 0.0379(19) 0.0293(19) -0.0071(15) 0.0056(15) -0.0061(14)
C22 0.047(2) 0.040(2) 0.040(2) -0.0026(17) 0.0240(18) -0.0070(16)
C23 0.0375(19) 0.0334(19) 0.043(2) -0.0010(16) 0.0188(17) 0.0006(15)
C24 0.052(2) 0.036(2) 0.038(2) 0.0004(16) 0.0174(18) -0.0037(17)
C25 0.054(2) 0.038(2) 0.063(3) -0.001(2) 0.019(2) -0.0093(18)
C26 0.034(2) 0.050(2) 0.070(3) -0.005(2) 0.007(2) 0.0062(17)
C27 0.042(2) 0.059(3) 0.058(3) 0.010(2) 0.001(2) 0.010(2)
C28 0.043(2) 0.048(2) 0.054(3) 0.0139(19) 0.0115(19) 0.0028(18)
Fe2 0.0269(2) 0.0342(3) 0.0311(3) -0.0039(2) 0.0044(2) 0.00223(19)
Br3 0.0303(2) 0.0530(2) 0.0680(3) -0.0010(2) 0.01398(18) 0.00122(16)
Br4 0.0525(2) 0.0601(3) 0.0344(2) -0.01010(18) 0.00209(17) 0.02268(19)
C101 0.0337(19) 0.0376(19) 0.0301(19) -0.0048(15) 0.0000(15) 0.0027(14)
N101 0.058(2) 0.0366(17) 0.0270(17) -0.0018(13) -0.0048(14) 0.0041(14)
C121 0.102(4) 0.049(3) 0.033(2) -0.0117(19) -0.017(2) 0.014(2)
C102 0.061(3) 0.036(2) 0.036(2) -0.0006(17) -0.0001(18) 0.0029(18)
C103 0.089(3) 0.050(3) 0.037(2) 0.005(2) -0.003(2) 0.008(2)
C104 0.101(4) 0.038(2) 0.053(3) 0.007(2) 0.002(3) 0.008(2)
C105 0.083(3) 0.036(2) 0.062(3) -0.002(2) -0.007(2) -0.007(2)
C106 0.062(3) 0.039(2) 0.044(2) -0.0014(18) -0.008(2) -0.0020(19)
C107 0.042(2) 0.038(2) 0.035(2) -0.0003(16) -0.0007(16) 0.0009(16)
C108 0.0354(19) 0.0378(19) 0.0296(19) -0.0008(15) -0.0039(15) 0.0034(15)
N102 0.0340(15) 0.0340(16) 0.0298(16) -0.0004(12) -0.0020(12) 0.0000(12)
C109 0.057(3) 0.056(3) 0.039(2) -0.0004(19) 0.0106(19) 0.022(2)
C110 0.070(3) 0.055(3) 0.034(2) -0.0067(19) 0.014(2) 0.017(2)
N103 0.0407(17) 0.0430(18) 0.0272(16) -0.0030(13) 0.0060(13) 0.0024(13)
C111 0.030(2) 0.079(3) 0.044(2) -0.011(2) 0.0164(18) 0.0050(18)
C112 0.035(2) 0.068(3) 0.043(2) -0.001(2) 0.0167(17) -0.0152(18)
C113 0.0331(19) 0.045(2) 0.040(2) -0.0019(17) 0.0076(16) -0.0136(15)
N104 0.0310(15) 0.0320(15) 0.0314(16) -0.0013(12) 0.0045(12) -0.0027(11)
C114 0.0340(18) 0.0283(17) 0.0318(19) -0.0049(14) 0.0013(15) -0.0014(14)
C115 0.050(2) 0.0325(19) 0.037(2) 0.0001(16) 0.0070(17) -0.0065(16)
C116 0.054(2) 0.035(2) 0.038(2) 0.0040(17) -0.0066(18) 0.0034(17)
C117 0.039(2) 0.043(2) 0.048(2) -0.0045(18) -0.0084(18) 0.0073(17)
C118 0.0312(19) 0.040(2) 0.040(2) -0.0021(16) 0.0063(16) 0.0040(15)
C119 0.0313(18) 0.0307(18) 0.0320(19) -0.0052(14) 0.0006(15) 0.0014(14)
N105 0.0258(14) 0.0325(15) 0.0291(15) 0.0010(12) 0.0068(12) 0.0015(11)
C129 0.0279(18) 0.044(2) 0.040(2) 0.0067(16) 0.0101(15) 0.0000(15)
C120 0.0296(18) 0.0302(17) 0.0294(19) -0.0020(14) 0.0064(14) -0.0027(13)
C122 0.058(3) 0.054(2) 0.028(2) -0.0008(17) 0.0093(18) -0.0005(19)
C123 0.054(2) 0.043(2) 0.0193(18) -0.0006(15) 0.0007(16) -0.0069(17)
C124 0.054(3) 0.041(2) 0.049(3) -0.0073(18) -0.002(2) -0.0054(18)
C125 0.050(3) 0.049(3) 0.072(3) 0.006(2) 0.001(2) -0.003(2)
C126 0.067(3) 0.062(3) 0.062(3) 0.011(3) -0.024(3) -0.028(3)
C127 0.105(4) 0.067(3) 0.045(3) -0.014(2) -0.008(3) -0.030(3)
C128 0.088(3) 0.057(3) 0.034(2) -0.014(2) 0.009(2) -0.011(2)
C7S 0.185(9) 0.074(4) 0.055(4) -0.009(3) 0.001(5) -0.005(4)
C1S 0.115(5) 0.085(3) 0.035(3) -0.011(3) 0.015(3) 0.009(3)
C2S 0.100(4) 0.095(4) 0.038(3) 0.006(3) 0.030(3) 0.024(3)
C3S 0.094(4) 0.098(4) 0.061(4) 0.007(4) 0.036(3) 0.023(3)
C4S 0.103(5) 0.090(4) 0.064(4) 0.009(3) 0.037(4) 0.032(3)
C5S 0.099(4) 0.105(4) 0.061(4) 0.005(4) 0.034(3) 0.028(3)
C6S 0.104(4) 0.100(4) 0.046(4) -0.006(3) 0.015(4) 0.008(3)
C7T 0.13(2) 0.093(14) 0.05(2) -0.016(15) 0.02(2) 0.009(14)
C1T 0.110(9) 0.098(9) 0.045(10) -0.005(8) 0.017(9) 0.012(8)
C2T 0.107(8) 0.101(10) 0.041(10) 0.002(8) 0.021(10) 0.021(9)
C3T 0.104(8) 0.099(10) 0.055(11) 0.006(10) 0.029(9) 0.028(8)
C4T 0.099(8) 0.099(9) 0.059(9) 0.006(8) 0.031(9) 0.028(8)
C5T 0.102(8) 0.099(9) 0.058(10) 0.000(8) 0.026(9) 0.026(8)
C6T 0.101(9) 0.100(10) 0.050(10) -0.007(9) 0.022(9) 0.019(8)

loop_
_atom_type_symbol
_atom_type_description
_atom_type_scat_dispersion_real
_atom_type_scat_dispersion_imag
_atom_type_scat_source
C C 0.0033 0.0016 'International Tables Vol C Tables 4.2.6.8 and 6.1.1.4'
H H 0.0000 0.0000 'International Tables Vol C Tables 4.2.6.8 and 6.1.1.4'
N N 0.0061 0.0033 'International Tables Vol C Tables 4.2.6.8 and 6.1.1.4'
Fe Fe 0.3463 0.8444 'International Tables Vol C Tables 4.2.6.8 and 6.1.1.4'
Br Br -0.2901 2.4595 'International Tables Vol C Tables 4.2.6.8 and 6.1.1.4'

loop_
_geom_angle_atom_site_label_1
_geom_angle_atom_site_label_2
_geom_angle_atom_site_label_3
_geom_angle
C20 Fe1 C1 101.90(13)
C20 Fe1 Br1 110.93(9)
C1 Fe1 Br1 118.58(9)
C20 Fe1 Br2 114.63(10)
C1 Fe1 Br2 104.96(9)
Br1 Fe1 Br2 106.06(2)
N2 C1 N1 105.5(3)
N2 C1 Fe1 133.3(2)
N1 C1 Fe1 120.3(2)
C1 N1 C2 111.2(3)
C1 N1 C21 124.7(3)
C2 N1 C21 124.1(3)
N1 C21 H21A 109.5
N1 C21 H21B 109.5
H21A C21 H21B 109.5
N1 C21 H21C 109.5
H21A C21 H21C 109.5
H21B C21 H21C 109.5
N1 C2 C7 106.5(3)
N1 C2 C3 131.2(3)
C7 C2 C3 122.3(3)
C4 C3 C2 116.2(3)
C4 C3 H3 121.9
C2 C3 H3 121.9
C3 C4 C5 122.0(3)
C3 C4 H4 119.0
C5 C4 H4 119.0
C6 C5 C4 121.5(3)
C6 C5 H5 119.3
C4 C5 H5 119.3
C7 C6 C5 117.2(3)
C7 C6 H6 121.4
C5 C6 H6 121.4
C6 C7 C2 120.8(3)
C6 C7 N2 133.4(3)
C2 C7 N2 105.7(3)
C1 N2 C7 110.9(3)
C1 N2 C8 124.2(3)
C7 N2 C8 124.9(3)
N2 C8 C9 114.2(3)
N2 C8 H8A 108.7
C9 C8 H8A 108.7
N2 C8 H8B 108.7
C9 C8 H8B 108.7
H8A C8 H8B 107.6
C8 C9 C10 116.0(3)
C8 C9 H9A 108.3
C10 C9 H9A 108.3
C8 C9 H9B 108.3
C10 C9 H9B 108.3
H9A C9 H9B 107.4
N3 C10 C9 114.1(3)
N3 C10 H10A 108.7
C9 C10 H10A 108.7
N3 C10 H10B 108.7
C9 C10 H10B 108.7
H10A C10 H10B 107.6
C10 N3 C22 110.8(3)
C10 N3 C11 109.8(3)
C22 N3 C11 110.5(3)
N3 C11 C12 111.7(3)
N3 C11 H11A 109.3
C12 C11 H11A 109.3
N3 C11 H11B 109.3
C12 C11 H11B 109.3
H11A C11 H11B 107.9
C11 C12 C13 110.2(3)
C11 C12 H12A 109.6
C13 C12 H12A 109.6
C11 C12 H12B 109.6
C13 C12 H12B 109.6
H12A C12 H12B 108.1
N4 C13 C12 114.0(3)
N4 C13 H13A 108.8
C12 C13 H13A 108.8
N4 C13 H13B 108.8
C12 C13 H13B 108.8
H13A C13 H13B 107.7
C20 N4 C14 111.9(3)
C20 N4 C13 124.4(3)
C14 N4 C13 123.6(3)
C19 C14 C15 121.6(3)
C19 C14 N4 105.5(3)
C15 C14 N4 132.9(4)
C16 C15 C14 116.3(4)
C16 C15 H15 121.8
C14 C15 H15 121.8
C17 C16 C15 121.8(4)
C17 C16 H16 119.1
C15 C16 H16 119.1
C18 C17 C16 121.8(4)
C18 C17 H17 119.1
C16 C17 H17 119.1
C17 C18 C19 116.8(4)
C17 C18 H18 121.6
C19 C18 H18 121.6
C14 C19 C18 121.7(4)
C14 C19 N5 106.6(3)
C18 C19 N5 131.8(4)
C20 N5 C19 111.2(3)
C20 N5 C29 125.5(3)
C19 N5 C29 123.2(3)
N5 C29 H29A 109.5
N5 C29 H29B 109.5
H29A C29 H29B 109.5
N5 C29 H29C 109.5
H29A C29 H29C 109.5
H29B C29 H29C 109.5
N4 C20 N5 104.7(3)
N4 C20 Fe1 124.2(2)
N5 C20 Fe1 130.8(3)
N3 C22 C23 112.6(3)
N3 C22 H22A 109.1
C23 C22 H22A 109.1
N3 C22 H22B 109.1
C23 C22 H22B 109.1
H22A C22 H22B 107.8
C24 C23 C28 118.1(4)
C24 C23 C22 122.1(3)
C28 C23 C22 119.9(3)
C23 C24 C25 120.8(4)
C23 C24 H24 119.6
C25 C24 H24 119.6
C26 C25 C24 120.7(4)
C26 C25 H25 119.7
C24 C25 H25 119.7
C25 C26 C27 119.1(4)
C25 C26 H26 120.4
C27 C26 H26 120.4
C26 C27 C28 120.7(4)
C26 C27 H27 119.7
C28 C27 H27 119.7
C27 C28 C23 120.6(4)
C27 C28 H28 119.7
C23 C28 H28 119.7
C120 Fe2 C101 109.61(13)
C120 Fe2 Br3 115.53(10)
C101 Fe2 Br3 104.77(10)
C120 Fe2 Br4 104.72(9)
C101 Fe2 Br4 109.30(10)
Br3 Fe2 Br4 112.88(3)
N102 C101 N101 105.1(3)
N102 C101 Fe2 128.3(3)
N101 C101 Fe2 126.5(2)
C101 N101 C102 111.2(3)
C101 N101 C121 125.2(3)
C102 N101 C121 123.5(3)
N101 C121 H12C 109.5
N101 C121 H12D 109.5
H12C C121 H12D 109.5
N101 C121 H12E 109.5
H12C C121 H12E 109.5
H12D C121 H12E 109.5
C107 C102 C103 121.8(4)
C107 C102 N101 105.9(3)
C103 C102 N101 132.2(4)
C104 C103 C102 117.0(4)
C104 C103 H103 121.5
C102 C103 H103 121.5
C103 C104 C105 121.3(4)
C103 C104 H104 119.4
C105 C104 H104 119.4
C106 C105 C104 122.0(4)
C106 C105 H105 119.0
C104 C105 H105 119.0
C105 C106 C107 117.0(4)
C105 C106 H106 121.5
C107 C106 H106 121.5
C102 C107 N102 106.4(3)
C102 C107 C106 121.0(3)
N102 C107 C106 132.6(3)
N102 C108 C109 111.8(3)
N102 C108 H10C 109.3
C109 C108 H10C 109.3
N102 C108 H10D 109.3
C109 C108 H10D 109.3
H10C C108 H10D 107.9
C101 N102 C107 111.3(3)
C101 N102 C108 124.7(3)
C107 N102 C108 123.9(3)
C108 C109 C110 111.7(3)
C108 C109 H10E 109.3
C110 C109 H10E 109.3
C108 C109 H10F 109.3
C110 C109 H10F 109.3
H10E C109 H10F 107.9
N103 C110 C109 114.6(3)
N103 C110 H11C 108.6
C109 C110 H11C 108.6
N103 C110 H11D 108.6
C109 C110 H11D 108.6
H11C C110 H11D 107.6
C110 N103 C122 107.5(3)
C110 N103 C111 110.6(3)
C122 N103 C111 109.1(3)
N103 C111 C112 115.0(3)
N103 C111 H11E 108.5
C112 C111 H11E 108.5
N103 C111 H11F 108.5
C112 C111 H11F 108.5
H11E C111 H11F 107.5
C113 C112 C111 116.7(3)
C113 C112 H11G 108.1
C111 C112 H11G 108.1
C113 C112 H11H 108.1
C111 C112 H11H 108.1
H11G C112 H11H 107.3
N104 C113 C112 114.5(3)
N104 C113 H11I 108.6
C112 C113 H11I 108.6
N104 C113 H11J 108.6
C112 C113 H11J 108.6
H11I C113 H11J 107.6
C120 N104 C114 111.6(3)
C120 N104 C113 125.6(3)
C114 N104 C113 122.8(3)
C115 C114 C119 121.5(3)
C115 C114 N104 132.5(3)
C119 C114 N104 105.9(3)
C114 C115 C116 116.7(4)
C114 C115 H115 121.6
C116 C115 H115 121.6
C117 C116 C115 121.5(4)
C117 C116 H116 119.3
C115 C116 H116 119.3
C116 C117 C118 122.3(4)
C116 C117 H117 118.8
C118 C117 H117 118.8
C117 C118 C119 115.6(4)
C117 C118 H118 122.2
C119 C118 H118 122.2
C114 C119 N105 106.2(3)
C114 C119 C118 122.3(3)
N105 C119 C118 131.5(3)
C120 N105 C119 111.2(3)
C120 N105 C129 125.2(3)
C119 N105 C129 123.6(3)
N105 C129 H12F 109.5
N105 C129 H12G 109.5
H12F C129 H12G 109.5
N105 C129 H12H 109.5
H12F C129 H12H 109.5
H12G C129 H12H 109.5
N104 C120 N105 105.2(3)
N104 C120 Fe2 133.4(2)
N105 C120 Fe2 120.9(2)
N103 C122 C123 114.8(3)
N103 C122 H12I 108.6
C123 C122 H12I 108.6
N103 C122 H12J 108.6
C123 C122 H12J 108.6
H12I C122 H12J 107.5
C124 C123 C128 119.1(4)
C124 C123 C122 120.1(3)
C128 C123 C122 120.7(4)
C123 C124 C125 121.4(4)
C123 C124 H124 119.3
C125 C124 H124 119.3
C126 C125 C124 119.6(5)
C126 C125 H125 120.2
C124 C125 H125 120.2
C127 C126 C125 119.6(5)
C127 C126 H126 120.2
C125 C126 H126 120.2
C126 C127 C128 120.8(4)
C126 C127 H127 119.6
C128 C127 H127 119.6
C123 C128 C127 119.4(5)
C123 C128 H128 120.3
C127 C128 H128 120.3
C1S C7S H7S1 109.5
C1S C7S H7S2 109.5
H7S1 C7S H7S2 109.5
C1S C7S H7S3 109.5
H7S1 C7S H7S3 109.5
H7S2 C7S H7S3 109.5
C2S C1S C6S 117.9(7)
C2S C1S C7S 122.0(7)
C6S C1S C7S 120.1(7)
C1S C2S C3S 122.0(6)
C1S C2S H2S 119.0
C3S C2S H2S 119.0
C4S C3S C2S 119.3(7)
C4S C3S H3S 120.4
C2S C3S H3S 120.4
C3S C4S C5S 119.2(7)
C3S C4S H4S 120.4
C5S C4S H4S 120.4
C4S C5S C6S 120.6(7)
C4S C5S H5S 119.7
C6S C5S H5S 119.7
C5S C6S C1S 121.0(7)
C5S C6S H6S 119.5
C1S C6S H6S 119.5
C1T C7T H7T1 109.5
C1T C7T H7T2 109.5
H7T1 C7T H7T2 109.5
C1T C7T H7T3 109.5
H7T1 C7T H7T3 109.5
H7T2 C7T H7T3 109.5
C6T C1T C2T 117(2)
C6T C1T C7T 121(2)
C2T C1T C7T 119(2)
C1T C2T C3T 120(2)
C1T C2T H2T 119.8
C3T C2T H2T 119.8
C4T C3T C2T 119(3)
C4T C3T H3T 120.6
C2T C3T H3T 120.6
C5T C4T C3T 114(3)
C5T C4T H4T 122.8
C3T C4T H4T 122.8
C4T C5T C6T 119(2)
C4T C5T H5T 120.4
C6T C5T H5T 120.4
C1T C6T C5T 122(2)
C1T C6T H6T 119.0
C5T C6T H6T 119.0

loop_
_geom_bond_atom_site_label_1
_geom_bond_atom_site_label_2
_geom_bond_distance
Fe1 C20 2.109(3)
Fe1 C1 2.115(3)
Fe1 Br1 2.3969(12)
Fe1 Br2 2.4209(6)
C1 N2 1.358(4)
C1 N1 1.359(4)
N1 C2 1.384(4)
N1 C21 1.458(4)
C21 H21A 0.9800
C21 H21B 0.9800
C21 H21C 0.9800
C2 C7 1.390(5)
C2 C3 1.398(5)
C3 C4 1.376(5)
C3 H3 0.9500
C4 C5 1.391(5)
C4 H4 0.9500
C5 C6 1.390(5)
C5 H5 0.9500
C6 C7 1.382(5)
C6 H6 0.9500
C7 N2 1.400(4)
N2 C8 1.472(4)
C8 C9 1.524(5)
C8 H8A 0.9900
C8 H8B 0.9900
C9 C10 1.526(5)
C9 H9A 0.9900
C9 H9B 0.9900
C10 N3 1.465(4)
C10 H10A 0.9900
C10 H10B 0.9900
N3 C22 1.471(4)
N3 C11 1.480(4)
C11 C12 1.516(5)
C11 H11A 0.9900
C11 H11B 0.9900
C12 C13 1.521(5)
C12 H12A 0.9900
C12 H12B 0.9900
C13 N4 1.456(4)
C13 H13A 0.9900
C13 H13B 0.9900
N4 C20 1.359(4)
N4 C14 1.391(4)
C14 C19 1.383(5)
C14 C15 1.390(5)
C15 C16 1.385(5)
C15 H15 0.9500
C16 C17 1.384(6)
C16 H16 0.9500
C17 C18 1.375(6)
C17 H17 0.9500
C18 C19 1.388(5)
C18 H18 0.9500
C19 N5 1.391(5)
N5 C20 1.359(4)
N5 C29 1.461(5)
C29 H29A 0.9800
C29 H29B 0.9800
C29 H29C 0.9800
C22 C23 1.511(5)
C22 H22A 0.9900
C22 H22B 0.9900
C23 C24 1.380(5)
C23 C28 1.395(5)
C24 C25 1.382(5)
C24 H24 0.9500
C25 C26 1.373(6)
C25 H25 0.9500
C26 C27 1.373(6)
C26 H26 0.9500
C27 C28 1.380(6)
C27 H27 0.9500
C28 H28 0.9500
Fe2 C120 2.102(3)
Fe2 C101 2.117(4)
Fe2 Br3 2.4034(12)
Fe2 Br4 2.4210(6)
C101 N102 1.354(4)
C101 N101 1.365(4)
N101 C102 1.392(5)
N101 C121 1.453(5)
C121 H12C 0.9800
C121 H12D 0.9800
C121 H12E 0.9800
C102 C107 1.384(5)
C102 C103 1.389(5)
C103 C104 1.377(6)
C103 H103 0.9500
C104 C105 1.393(6)
C104 H104 0.9500
C105 C106 1.373(6)
C105 H105 0.9500
C106 C107 1.395(5)
C106 H106 0.9500
C107 N102 1.390(4)
C108 N102 1.463(4)
C108 C109 1.515(5)
C108 H10C 0.9900
C108 H10D 0.9900
C109 C110 1.524(5)
C109 H10E 0.9900
C109 H10F 0.9900
C110 N103 1.472(5)
C110 H11C 0.9900
C110 H11D 0.9900
N103 C122 1.476(5)
N103 C111 1.480(5)
C111 C112 1.518(6)
C111 H11E 0.9900
C111 H11F 0.9900
C112 C113 1.514(5)
C112 H11G 0.9900
C112 H11H 0.9900
C113 N104 1.473(4)
C113 H11I 0.9900
C113 H11J 0.9900
N104 C120 1.354(4)
N104 C114 1.392(4)
C114 C115 1.384(5)
C114 C119 1.389(5)
C115 C116 1.389(5)
C115 H115 0.9500
C116 C117 1.387(6)
C116 H116 0.9500
C117 C118 1.389(5)
C117 H117 0.9500
C118 C119 1.392(5)
C118 H118 0.9500
C119 N105 1.390(4)
N105 C120 1.364(4)
N105 C129 1.455(4)
C129 H12F 0.9800
C129 H12G 0.9800
C129 H12H 0.9800
C122 C123 1.505(5)
C122 H12I 0.9900
C122 H12J 0.9900
C123 C124 1.375(6)
C123 C128 1.385(5)
C124 C125 1.383(6)
C124 H124 0.9500
C125 C126 1.377(6)
C125 H125 0.9500
C126 C127 1.376(7)
C126 H126 0.9500
C127 C128 1.396(7)
C127 H127 0.9500
C128 H128 0.9500
C7S C1S 1.499(9)
C7S H7S1 0.9800
C7S H7S2 0.9800
C7S H7S3 0.9800
C1S C2S 1.344(9)
C1S C6S 1.390(9)
C2S C3S 1.424(9)
C2S H2S 0.9500
C3S C4S 1.362(8)
C3S H3S 0.9500
C4S C5S 1.380(9)
C4S H4S 0.9500
C5S C6S 1.383(9)
C5S H5S 0.9500
C6S H6S 0.9500
C7T C1T 1.49(2)
C7T H7T1 0.9800
C7T H7T2 0.9800
C7T H7T3 0.9800
C1T C6T 1.362(16)
C1T C2T 1.373(17)
C2T C3T 1.397(17)
C2T H2T 0.9500
C3T C4T 1.383(17)
C3T H3T 0.9500
C4T C5T 1.380(17)
C4T H4T 0.9500
C5T C6T 1.399(17)
C5T H5T 0.9500
C6T H6T 0.9500
